data_4315661
loop_
_publ_author_name
'Valeriu Mereacre'
'Yanhua Lan'
'Rodolphe Cl\'erac'
'Ayuk M. Ako'
'Ian J. Hewitt'
'Wolfgang Wernsdorfer'
'Gernot Buth'
'Christopher E. Anson'
'Annie K. Powell'

_publ_contact_author
; 
'Annie K. Powell'
;
_publ_contact_author_email annie.powell@kit.edu
_publ_contact_author_phone '+49 721 608 2135'
_publ_section_title
;
 Family of MnIII2Ln2(\m4-O) Compounds: Syntheses, Structures, and Magnetic
 Properties
;
_journal_name_full 'Inorganic Chemistry'
_journal_page_first 5293
_journal_page_last 5302
_journal_paper_doi 10.1021/ic100373r
_journal_volume 49
_journal_year 2010
_chemical_formula_moiety 'C38 H50 Dy2 Mn2 N8 O21, C2 H3 N'
_chemical_formula_sum 'C40 H53 Dy2 Mn2 N9 O21'
_chemical_formula_weight 1430.79
_chemical_name_systematic
; 
 ? 
;
_space_group_IT_number 61
_symmetry_cell_setting orthorhombic
_symmetry_space_group_name_Hall '-P 2ac 2ab'
_symmetry_space_group_name_H-M 'P b c a'
_atom_sites_solution_hydrogens geom
_atom_sites_solution_primary direct
_atom_sites_solution_secondary difmap
_audit_creation_method SHELXL-97
_cell_angle_alpha 90.00
_cell_angle_beta 90.00
_cell_angle_gamma 90.00
_cell_formula_units_Z 8
_cell_length_a 15.6516(13)
_cell_length_b 17.8928(15)
_cell_length_c 36.775(3)
_cell_measurement_reflns_used 19752
_cell_measurement_temperature 100(2)
_cell_measurement_theta_max 28.00
_cell_measurement_theta_min 2.22
_cell_volume 10298.9(15)
_computing_cell_refinement 'SMART-NT 5.6 (Bruker AXS Inc., 2005)'
_computing_data_collection 'SMART-NT 5.6 (Bruker AXS Inc., 2005)'
_computing_data_reduction 'SAINT+ 6.45 (Bruker AXS Inc., 2003)'
_computing_molecular_graphics 'Diamond 2.1 (Crystal Impact, 1998)'
_computing_publication_material 'SHELXTL 6.14 (BrukerAXS Inc., 2003)'
_computing_structure_refinement 'SHELXTL 6.14 (BrukerAXS Inc., 2003)'
_computing_structure_solution 'SHELXTL 6.14 (BrukerAXS Inc., 2003)'
_diffrn_ambient_temperature 100(2)
_diffrn_detector_area_resol_mean 8.333
_diffrn_measured_fraction_theta_full 1.000
_diffrn_measured_fraction_theta_max 0.957
_diffrn_measurement_device_type 'Bruker SMART Apex'
_diffrn_measurement_method 'CCD area detector'
_diffrn_radiation_monochromator graphite
_diffrn_radiation_source 'rotating anode'
_diffrn_radiation_type MoK\a
_diffrn_radiation_wavelength 0.71073
_diffrn_reflns_av_R_equivalents 0.0342
_diffrn_reflns_av_sigmaI/netI 0.0377
_diffrn_reflns_limit_h_max 11
_diffrn_reflns_limit_h_min -20
_diffrn_reflns_limit_k_max 23
_diffrn_reflns_limit_k_min -23
_diffrn_reflns_limit_l_max 47
_diffrn_reflns_limit_l_min -47
_diffrn_reflns_number 50161
_diffrn_reflns_theta_full 25.00
_diffrn_reflns_theta_max 28.03
_diffrn_reflns_theta_min 1.71
_exptl_absorpt_coefficient_mu 3.433
_exptl_absorpt_correction_T_max 0.603
_exptl_absorpt_correction_T_min 0.526
_exptl_absorpt_correction_type multi-scan
_exptl_absorpt_process_details 'SADABS 2.10 (Bruker AXS Inc., 2005)'
_exptl_crystal_colour 'dichroic greenish-blue/dark-brown'
_exptl_crystal_density_diffrn 1.846
_exptl_crystal_density_method 'not measured'
_exptl_crystal_description octahedron
_exptl_crystal_F_000 5648
_exptl_crystal_size_max 0.24
_exptl_crystal_size_mid 0.21
_exptl_crystal_size_min 0.19
_refine_diff_density_max 1.062
_refine_diff_density_min -0.587
_refine_diff_density_rms 0.101
_refine_ls_extinction_method none
_refine_ls_goodness_of_fit_ref 1.012
_refine_ls_hydrogen_treatment constr
_refine_ls_matrix_type full
_refine_ls_number_parameters 693
_refine_ls_number_reflns 11947
_refine_ls_number_restraints 16
_refine_ls_restrained_S_all 1.015
_refine_ls_R_factor_all 0.0409
_refine_ls_R_factor_gt 0.0269
_refine_ls_shift/su_max 0.002
_refine_ls_shift/su_mean 0.000
_refine_ls_structure_factor_coef Fsqd
_refine_ls_weighting_details 'calc w=1/[\s^2^(Fo^2^)+(0.0234P)^2^+0.0000P] where P=(Fo^2^+2Fc^2^)/3'
_refine_ls_weighting_scheme calc
_refine_ls_wR_factor_gt 0.0532
_refine_ls_wR_factor_ref 0.0555
_reflns_number_gt 9280
_reflns_number_total 11947
_reflns_threshold_expression >2sigma(I)
_cod_data_source_file ic100373r_si_002_6.cif
_cod_data_source_block l501
_cod_original_cell_volume 10298.8(15)
_cod_database_code 4315661

loop_
_symmetry_equiv_pos_as_xyz
'x, y, z'
'-x+1/2, -y, z+1/2'
'-x, y+1/2, -z+1/2'
'x+1/2, -y+1/2, -z'
'-x, -y, -z'
'x-1/2, y, -z-1/2'
'x, -y-1/2, z-1/2'
'-x-1/2, y-1/2, z'

loop_
_atom_site_label
_atom_site_type_symbol
_atom_site_fract_x
_atom_site_fract_y
_atom_site_fract_z
_atom_site_U_iso_or_equiv
_atom_site_adp_type
_atom_site_occupancy
_atom_site_symmetry_multiplicity
_atom_site_calc_flag
_atom_site_refinement_flags
_atom_site_disorder_assembly
_atom_site_disorder_group
Dy1 Dy 0.421223(10) 0.198372(8) 0.112892(4) 0.02077(4) Uani 1 1 d . . .
Dy2 Dy 0.691537(9) 0.237804(8) 0.136390(4) 0.02133(4) Uani 1 1 d . . .
Mn1 Mn 0.52648(3) 0.30673(2) 0.172119(11) 0.01990(10) Uani 1 1 d . . .
Mn2 Mn 0.55312(3) 0.30406(3) 0.074074(12) 0.02560(11) Uani 1 1 d . . .
O1 O 0.54487(13) 0.27406(11) 0.12325(5) 0.0200(4) Uani 1 1 d . . .
N1 N 0.52516(16) 0.29250(13) 0.22851(6) 0.0222(6) Uani 1 1 d . . .
C1 C 0.5986(2) 0.27468(17) 0.24567(8) 0.0258(7) Uani 1 1 d . . .
H1 H 0.6491 0.2684 0.2317 0.031 Uiso 1 1 calc R . .
C2 C 0.6026(2) 0.26541(19) 0.28271(8) 0.0311(8) Uani 1 1 d . . .
H2 H 0.6547 0.2514 0.2941 0.037 Uiso 1 1 calc R . .
C3 C 0.5305(2) 0.27669(18) 0.30310(8) 0.0312(8) Uani 1 1 d . . .
H3 H 0.5325 0.2725 0.3288 0.037 Uiso 1 1 calc R . .
C4 C 0.4558(2) 0.29400(17) 0.28595(8) 0.0265(7) Uani 1 1 d . . .
H4 H 0.4052 0.3014 0.2998 0.032 Uiso 1 1 calc R . .
C5 C 0.4533(2) 0.30081(16) 0.24814(8) 0.0223(6) Uani 1 1 d . . .
C6 C 0.3723(2) 0.31534(17) 0.22807(8) 0.0252(7) Uani 1 1 d . . .
H6A H 0.3738 0.3668 0.2182 0.030 Uiso 1 1 calc R . .
H6B H 0.3239 0.3122 0.2453 0.030 Uiso 1 1 calc R . .
C7 C 0.3567(2) 0.26115(18) 0.19700(8) 0.0254(7) Uani 1 1 d . . .
H7A H 0.3602 0.2095 0.2065 0.030 Uiso 1 1 calc R . .
H7B H 0.2981 0.2689 0.1876 0.030 Uiso 1 1 calc R . .
O2 O 0.41597(13) 0.26891(11) 0.16755(5) 0.0214(4) Uani 1 1 d . . .
N2 N 0.48805(18) 0.42344(14) 0.17126(7) 0.0258(6) Uani 1 1 d . . .
C8 C 0.4161(2) 0.44356(19) 0.15446(9) 0.0328(8) Uani 1 1 d . . .
H8 H 0.3823 0.4057 0.1434 0.039 Uiso 1 1 calc R . .
C9 C 0.3881(3) 0.51636(19) 0.15227(10) 0.0419(9) Uani 1 1 d . . .
H9 H 0.3361 0.5285 0.1403 0.050 Uiso 1 1 calc R . .
C10 C 0.4377(3) 0.5708(2) 0.16800(10) 0.0456(10) Uani 1 1 d . . .
H10 H 0.4204 0.6216 0.1670 0.055 Uiso 1 1 calc R . .
C11 C 0.5125(3) 0.55153(19) 0.18514(9) 0.0385(9) Uani 1 1 d . . .
H11 H 0.5471 0.5891 0.1959 0.046 Uiso 1 1 calc R . .
C12 C 0.5376(2) 0.47670(18) 0.18672(8) 0.0292(8) Uani 1 1 d . . .
C13 C 0.6171(2) 0.45257(17) 0.20626(8) 0.0288(8) Uani 1 1 d . . .
H13A H 0.6001 0.4246 0.2283 0.035 Uiso 1 1 calc R . .
H13B H 0.6482 0.4978 0.2143 0.035 Uiso 1 1 calc R . .
C14 C 0.6781(2) 0.40412(17) 0.18434(9) 0.0287(8) Uani 1 1 d . . .
H14A H 0.6984 0.4331 0.1631 0.034 Uiso 1 1 calc R . .
H14B H 0.7284 0.3923 0.1996 0.034 Uiso 1 1 calc R . .
O3 O 0.64125(13) 0.33560(11) 0.17167(5) 0.0228(5) Uani 1 1 d . . .
N3 N 0.5450(2) 0.42668(16) 0.07286(7) 0.0347(7) Uani 1 1 d . . .
C15 C 0.6028(3) 0.4664(2) 0.09197(9) 0.0428(10) Uani 1 1 d . . .
H15 H 0.6492 0.4405 0.1029 0.051 Uiso 1 1 calc R . .
C16 C 0.5977(3) 0.5425(2) 0.09644(11) 0.0570(13) Uani 1 1 d . . .
H16 H 0.6398 0.5689 0.1099 0.068 Uiso 1 1 calc R . .
C17 C 0.5300(4) 0.5794(2) 0.08083(11) 0.0651(14) Uani 1 1 d . . .
H17 H 0.5244 0.6320 0.0835 0.078 Uiso 1 1 calc R . .
C18 C 0.4704(3) 0.5397(2) 0.06134(11) 0.0565(12) Uani 1 1 d . . .
H18 H 0.4237 0.5649 0.0504 0.068 Uiso 1 1 calc R . .
C19 C 0.4784(3) 0.4624(2) 0.05762(9) 0.0402(9) Uani 1 1 d . . .
C20 C 0.4154(3) 0.4158(2) 0.03685(9) 0.0415(9) Uani 1 1 d . . .
H20A H 0.4447 0.3935 0.0156 0.050 Uiso 1 1 calc R . .
H20B H 0.3695 0.4488 0.0276 0.050 Uiso 1 1 calc R . .
C21 C 0.3747(2) 0.35289(19) 0.05931(9) 0.0363(9) Uani 1 1 d . . .
H21A H 0.3448 0.3753 0.0804 0.044 Uiso 1 1 calc R . .
H21B H 0.3312 0.3274 0.0442 0.044 Uiso 1 1 calc R . .
O4 O 0.43338(13) 0.29874(12) 0.07228(5) 0.0270(5) Uani 1 1 d . . .
N4 N 0.56210(18) 0.28590(16) 0.01809(7) 0.0330(7) Uani 1 1 d . . .
C22 C 0.4987(2) 0.2474(2) 0.00133(9) 0.0416(10) Uani 1 1 d . . .
H22 H 0.4499 0.2330 0.0150 0.050 Uiso 1 1 calc R . .
C23 C 0.5031(3) 0.2286(2) -0.03478(9) 0.0522(11) Uani 1 1 d . . .
H23 H 0.4577 0.2020 -0.0460 0.063 Uiso 1 1 calc R . .
C24 C 0.5741(3) 0.2488(3) -0.05454(10) 0.0559(12) Uani 1 1 d . . .
H24 H 0.5783 0.2363 -0.0796 0.067 Uiso 1 1 calc R . .
C25 C 0.6389(2) 0.2873(2) -0.03766(9) 0.0431(10) Uani 1 1 d . . .
H25 H 0.6886 0.3010 -0.0509 0.052 Uiso 1 1 calc R . .
C26 C 0.6317(2) 0.3062(2) -0.00115(9) 0.0340(8) Uani 1 1 d . . .
C27 C 0.6996(2) 0.3486(2) 0.01856(8) 0.0357(8) Uani 1 1 d . . .
H27A H 0.6760 0.3973 0.0265 0.043 Uiso 1 1 calc R . .
H27B H 0.7474 0.3586 0.0017 0.043 Uiso 1 1 calc R . .
C28 C 0.7335(2) 0.3073(2) 0.05144(8) 0.0360(8) Uani 1 1 d . . .
H28A H 0.7534 0.2573 0.0437 0.043 Uiso 1 1 calc R . .
H28B H 0.7834 0.3348 0.0612 0.043 Uiso 1 1 calc R . .
O5 O 0.67204(14) 0.29868(13) 0.07969(5) 0.0299(5) Uani 1 1 d . . .
O6 O 0.59830(13) 0.17835(11) 0.17859(5) 0.0229(5) Uani 1 1 d . . .
O7 O 0.48910(14) 0.12108(11) 0.15150(5) 0.0257(5) Uani 1 1 d . . .
C29 C 0.5486(2) 0.12289(16) 0.17463(8) 0.0220(7) Uani 1 1 d . . .
C30 C 0.5607(2) 0.05307(18) 0.19801(9) 0.0316(8) Uani 1 1 d . . .
C31 C 0.4739(2) 0.0255(2) 0.21072(10) 0.0469(10) Uani 1 1 d . . .
H31A H 0.4812 -0.0197 0.2254 0.070 Uiso 1 1 calc R . .
H31B H 0.4382 0.0140 0.1895 0.070 Uiso 1 1 calc R . .
H31C H 0.4462 0.0643 0.2254 0.070 Uiso 1 1 calc R . .
C32 C 0.6016(3) -0.0054(2) 0.17298(11) 0.0553(12) Uani 1 1 d . . .
H32A H 0.6108 -0.0518 0.1866 0.083 Uiso 1 1 calc R . .
H32B H 0.6565 0.0135 0.1641 0.083 Uiso 1 1 calc R . .
H32C H 0.5637 -0.0151 0.1523 0.083 Uiso 1 1 calc R . .
C33 C 0.6193(3) 0.0671(2) 0.23035(10) 0.0501(11) Uani 1 1 d . . .
H33A H 0.6257 0.0208 0.2443 0.075 Uiso 1 1 calc R . .
H33B H 0.5944 0.1059 0.2459 0.075 Uiso 1 1 calc R . .
H33C H 0.6754 0.0835 0.2216 0.075 Uiso 1 1 calc R . .
O8 O 0.53340(14) 0.16292(12) 0.07160(6) 0.0311(5) Uani 1 1 d . . .
O9 O 0.65591(14) 0.14011(12) 0.10035(6) 0.0290(5) Uani 1 1 d . . .
C34 C 0.6018(2) 0.12649(18) 0.07596(9) 0.0299(8) Uani 1 1 d . A .
C35 C 0.6234(3) 0.0629(2) 0.04927(10) 0.0440(10) Uani 1 1 d U . .
C36A C 0.6953(7) 0.0883(5) 0.0269(2) 0.062(2) Uani 0.57 1 d PU A 1
H36A H 0.7433 0.1018 0.0427 0.094 Uiso 0.57 1 calc PR A 1
H36B H 0.6779 0.1320 0.0127 0.094 Uiso 0.57 1 calc PR A 1
H36C H 0.7128 0.0480 0.0104 0.094 Uiso 0.57 1 calc PR A 1
C37A C 0.5465(5) 0.0417(5) 0.0273(2) 0.082(3) Uani 0.57 1 d PU A 1
H37A H 0.4994 0.0288 0.0436 0.123 Uiso 0.57 1 calc PR A 1
H37B H 0.5603 -0.0014 0.0119 0.123 Uiso 0.57 1 calc PR A 1
H37C H 0.5297 0.0839 0.0119 0.123 Uiso 0.57 1 calc PR A 1
C38A C 0.6518(6) -0.0058(4) 0.0718(2) 0.060(2) Uani 0.57 1 d PU A 1
H38A H 0.7020 0.0072 0.0864 0.089 Uiso 0.57 1 calc PR A 1
H38B H 0.6662 -0.0470 0.0553 0.089 Uiso 0.57 1 calc PR A 1
H38C H 0.6051 -0.0213 0.0879 0.089 Uiso 0.57 1 calc PR A 1
C36B C 0.6051(8) 0.0917(5) 0.0097(2) 0.058(3) Uani 0.43 1 d PU A 2
H36D H 0.6356 0.1388 0.0057 0.088 Uiso 0.43 1 calc PR A 2
H36E H 0.5436 0.0999 0.0067 0.088 Uiso 0.43 1 calc PR A 2
H36F H 0.6246 0.0544 -0.0079 0.088 Uiso 0.43 1 calc PR A 2
C37B C 0.5815(8) -0.0033(5) 0.0578(2) 0.061(3) Uani 0.43 1 d PU A 2
H37D H 0.5967 -0.0418 0.0400 0.091 Uiso 0.43 1 calc PR A 2
H37E H 0.5196 0.0050 0.0573 0.091 Uiso 0.43 1 calc PR A 2
H37F H 0.5986 -0.0197 0.0822 0.091 Uiso 0.43 1 calc PR A 2
C38B C 0.7239(8) 0.0527(10) 0.0480(5) 0.130(7) Uani 0.43 1 d PU A 2
H38D H 0.7509 0.1008 0.0426 0.195 Uiso 0.43 1 calc PR A 2
H38E H 0.7388 0.0165 0.0291 0.195 Uiso 0.43 1 calc PR A 2
H38F H 0.7441 0.0346 0.0717 0.195 Uiso 0.43 1 calc PR A 2
N11 N 0.23950(19) 0.21267(16) 0.12822(7) 0.0280(6) Uani 1 1 d . . .
O11 O 0.28049(14) 0.26459(12) 0.11245(5) 0.0263(5) Uani 1 1 d . . .
O12 O 0.28269(15) 0.15624(12) 0.13800(6) 0.0314(5) Uani 1 1 d . . .
O13 O 0.16265(15) 0.21798(14) 0.13383(6) 0.0363(6) Uani 1 1 d . . .
N21 N 0.3419(2) 0.08867(17) 0.06575(8) 0.0463(9) Uani 1 1 d . . .
O21 O 0.33952(15) 0.15885(13) 0.05898(6) 0.0342(6) Uani 1 1 d . . .
O22 O 0.38776(17) 0.06949(12) 0.09246(7) 0.0416(7) Uani 1 1 d . . .
O23 O 0.3006(2) 0.04261(15) 0.04811(8) 0.0734(10) Uani 1 1 d . . .
N31 N 0.86181(19) 0.29249(17) 0.11981(7) 0.0312(7) Uani 1 1 d . . .
O31 O 0.80524(14) 0.33491(12) 0.13344(6) 0.0304(5) Uani 1 1 d . . .
O32 O 0.83734(15) 0.22731(13) 0.11104(6) 0.0332(5) Uani 1 1 d . . .
O33 O 0.93557(15) 0.31260(15) 0.11533(6) 0.0405(6) Uani 1 1 d . . .
N41 N 0.79121(17) 0.16790(16) 0.19397(7) 0.0296(6) Uani 1 1 d . . .
O41 O 0.77031(14) 0.23681(12) 0.19299(6) 0.0274(5) Uani 1 1 d . . .
O42 O 0.77300(15) 0.12968(12) 0.16614(6) 0.0319(5) Uani 1 1 d . . .
O43 O 0.82685(16) 0.14157(13) 0.22078(6) 0.0391(6) Uani 1 1 d . . .
N91A N 0.7151(6) 0.4081(5) 0.3146(3) 0.053(2) Uiso 0.50 1 d PD B -1
C91A C 0.6753(6) 0.4057(5) 0.3468(3) 0.050(2) Uiso 0.50 1 d PD B -1
C92A C 0.6321(9) 0.4026(8) 0.3868(3) 0.105(5) Uiso 0.50 1 d PD B -1
H92A H 0.6422 0.3534 0.3977 0.158 Uiso 0.50 1 calc PR B -1
H92B H 0.5704 0.4112 0.3847 0.158 Uiso 0.50 1 calc PR B -1
H92C H 0.6574 0.4413 0.4023 0.158 Uiso 0.50 1 calc PR B -1
N91B N 0.7183(7) 0.4247(6) 0.2961(3) 0.101(4) Uiso 0.50 1 d PD C -2
C91B C 0.6891(7) 0.4105(6) 0.3294(3) 0.054(3) Uiso 0.50 1 d PD C -2
C92B C 0.6390(7) 0.4074(5) 0.3670(3) 0.055(2) Uiso 0.50 1 d PD C -2
H92D H 0.6357 0.4577 0.3774 0.083 Uiso 0.50 1 calc PR C -2
H92E H 0.6694 0.3743 0.3839 0.083 Uiso 0.50 1 calc PR C -2
H92F H 0.5812 0.3882 0.3629 0.083 Uiso 0.50 1 calc PR C -2

loop_
_atom_site_aniso_label
_atom_site_aniso_U_11
_atom_site_aniso_U_22
_atom_site_aniso_U_33
_atom_site_aniso_U_23
_atom_site_aniso_U_13
_atom_site_aniso_U_12
Dy1 0.02091(8) 0.02296(7) 0.01846(7) -0.00109(6) -0.00260(6) -0.00042(7)
Dy2 0.01882(7) 0.02693(7) 0.01824(7) -0.00431(6) 0.00082(6) -0.00056(6)
Mn1 0.0191(2) 0.0237(2) 0.0168(2) -0.00239(19) 0.00107(19) -0.0013(2)
Mn2 0.0242(3) 0.0363(3) 0.0164(2) 0.0015(2) 0.0008(2) -0.0045(2)
O1 0.0215(12) 0.0225(10) 0.0159(10) -0.0009(8) 0.0009(9) -0.0011(10)
N1 0.0220(14) 0.0252(13) 0.0195(13) -0.0008(10) 0.0020(11) -0.0009(12)
C1 0.0207(17) 0.0347(18) 0.0220(16) -0.0021(14) 0.0012(13) -0.0006(15)
C2 0.0269(19) 0.043(2) 0.0237(17) 0.0016(15) -0.0047(15) 0.0014(17)
C3 0.035(2) 0.0388(19) 0.0194(16) 0.0013(14) -0.0007(15) -0.0071(17)
C4 0.0257(18) 0.0316(17) 0.0221(15) 0.0004(14) 0.0064(14) -0.0034(15)
C5 0.0240(16) 0.0202(14) 0.0228(15) -0.0005(13) 0.0027(14) -0.0032(14)
C6 0.0221(17) 0.0334(18) 0.0202(16) -0.0024(13) 0.0029(13) 0.0017(14)
C7 0.0181(16) 0.0365(18) 0.0216(16) -0.0046(14) 0.0036(13) -0.0020(15)
O2 0.0160(11) 0.0281(11) 0.0202(10) -0.0038(9) 0.0011(9) -0.0016(9)
N2 0.0292(16) 0.0271(14) 0.0212(13) -0.0004(11) 0.0008(12) 0.0011(12)
C8 0.038(2) 0.0316(18) 0.0291(18) 0.0013(15) -0.0022(16) 0.0026(16)
C9 0.047(2) 0.036(2) 0.043(2) 0.0055(17) -0.0085(19) 0.0087(19)
C10 0.063(3) 0.0261(18) 0.047(2) 0.0011(17) -0.007(2) 0.0086(19)
C11 0.050(3) 0.0279(18) 0.038(2) -0.0040(15) 0.0036(19) -0.0004(18)
C12 0.035(2) 0.0298(17) 0.0224(16) -0.0032(14) 0.0071(15) -0.0005(16)
C13 0.032(2) 0.0280(17) 0.0260(17) -0.0094(14) 0.0019(15) -0.0069(16)
C14 0.0285(19) 0.0287(17) 0.0290(17) -0.0055(14) -0.0006(15) -0.0055(15)
O3 0.0203(11) 0.0263(11) 0.0217(11) -0.0063(9) 0.0023(9) -0.0032(10)
N3 0.0436(19) 0.0395(17) 0.0209(14) 0.0050(13) 0.0035(14) -0.0094(15)
C15 0.053(3) 0.048(2) 0.0270(19) 0.0007(17) 0.0046(18) -0.014(2)
C16 0.087(4) 0.044(2) 0.040(2) -0.004(2) 0.004(2) -0.024(2)
C17 0.108(5) 0.039(2) 0.049(3) 0.002(2) 0.002(3) -0.011(3)
C18 0.079(3) 0.046(2) 0.045(2) 0.017(2) 0.001(2) 0.006(2)
C19 0.055(3) 0.039(2) 0.0263(18) 0.0123(16) 0.0057(18) -0.005(2)
C20 0.047(2) 0.044(2) 0.034(2) 0.0171(17) -0.0037(18) -0.0014(19)
C21 0.034(2) 0.041(2) 0.0344(19) 0.0141(16) -0.0030(16) 0.0017(17)
O4 0.0235(12) 0.0363(12) 0.0212(11) 0.0063(10) -0.0023(9) 0.0000(11)
N4 0.0284(16) 0.0513(19) 0.0192(13) -0.0009(12) 0.0008(12) -0.0051(14)
C22 0.030(2) 0.069(3) 0.0258(18) -0.0032(17) 0.0013(16) -0.009(2)
C23 0.037(2) 0.096(3) 0.0236(18) -0.008(2) -0.0036(17) -0.016(2)
C24 0.047(3) 0.098(4) 0.0230(19) -0.007(2) 0.0033(19) -0.010(3)
C25 0.034(2) 0.072(3) 0.0231(18) -0.0003(18) 0.0042(16) -0.007(2)
C26 0.031(2) 0.048(2) 0.0233(17) 0.0038(15) 0.0017(15) -0.0017(18)
C27 0.032(2) 0.054(2) 0.0218(16) 0.0056(15) 0.0054(15) -0.0124(19)
C28 0.0243(18) 0.060(2) 0.0238(17) -0.0007(16) 0.0058(15) -0.0107(18)
O5 0.0248(13) 0.0466(14) 0.0182(11) -0.0004(10) 0.0031(9) -0.0089(11)
O6 0.0232(12) 0.0263(11) 0.0193(11) -0.0005(9) -0.0011(9) -0.0028(10)
O7 0.0256(13) 0.0233(11) 0.0284(12) 0.0001(9) -0.0048(10) -0.0028(10)
C29 0.0230(17) 0.0242(16) 0.0187(15) -0.0006(13) 0.0048(13) 0.0047(14)
C30 0.034(2) 0.0300(17) 0.0311(18) 0.0081(15) -0.0048(16) -0.0027(16)
C31 0.044(2) 0.052(2) 0.045(2) 0.0203(19) -0.002(2) -0.013(2)
C32 0.068(3) 0.032(2) 0.066(3) 0.0089(19) 0.005(2) 0.018(2)
C33 0.057(3) 0.052(2) 0.042(2) 0.0238(19) -0.020(2) -0.015(2)
O8 0.0281(13) 0.0365(13) 0.0288(12) -0.0107(10) -0.0034(11) 0.0037(11)
O9 0.0271(13) 0.0337(12) 0.0262(11) -0.0100(10) -0.0054(10) 0.0023(11)
C34 0.0282(19) 0.0316(18) 0.0298(18) -0.0120(15) 0.0024(15) 0.0004(16)
C35 0.039(2) 0.052(2) 0.041(2) -0.0277(18) -0.0070(18) 0.0130(19)
C36A 0.087(7) 0.056(5) 0.044(5) -0.026(4) 0.027(5) -0.002(5)
C37A 0.066(5) 0.093(7) 0.088(6) -0.077(6) -0.023(5) 0.014(5)
C38A 0.082(6) 0.035(4) 0.062(5) -0.016(3) 0.014(4) 0.008(4)
C36B 0.095(9) 0.050(6) 0.031(4) -0.023(4) 0.021(5) -0.017(6)
C37B 0.113(9) 0.035(5) 0.033(5) -0.006(4) -0.018(6) 0.020(5)
C38B 0.041(6) 0.183(18) 0.166(16) -0.141(13) -0.020(8) 0.044(7)
N11 0.0287(17) 0.0401(17) 0.0151(12) -0.0027(12) -0.0025(12) -0.0065(14)
O11 0.0245(12) 0.0314(12) 0.0228(11) 0.0047(10) 0.0016(10) -0.0014(10)
O12 0.0331(14) 0.0326(12) 0.0286(12) 0.0062(10) -0.0061(11) -0.0077(11)
O13 0.0216(13) 0.0634(17) 0.0240(12) 0.0013(11) 0.0036(10) -0.0068(12)
N21 0.056(2) 0.0406(19) 0.0426(19) -0.0136(15) -0.0216(17) 0.0075(17)
O21 0.0400(15) 0.0325(13) 0.0302(12) -0.0037(10) -0.0088(11) 0.0053(12)
O22 0.0510(17) 0.0312(13) 0.0428(15) -0.0069(11) -0.0234(13) 0.0040(12)
O23 0.103(3) 0.0445(16) 0.073(2) -0.0213(15) -0.054(2) -0.0019(18)
N31 0.0254(16) 0.0524(19) 0.0158(14) 0.0000(13) -0.0013(12) -0.0024(15)
O31 0.0257(13) 0.0394(13) 0.0263(12) -0.0067(10) 0.0060(11) -0.0047(11)
O32 0.0271(13) 0.0416(14) 0.0311(13) -0.0061(11) 0.0041(10) 0.0032(12)
O33 0.0187(13) 0.0730(19) 0.0298(13) -0.0029(12) 0.0034(11) -0.0115(13)
N41 0.0213(15) 0.0364(16) 0.0310(15) -0.0017(13) -0.0024(13) 0.0003(13)
O41 0.0263(13) 0.0289(12) 0.0270(12) -0.0031(10) -0.0049(10) 0.0015(11)
O42 0.0322(14) 0.0338(13) 0.0297(12) -0.0066(10) -0.0008(11) 0.0041(11)
O43 0.0409(16) 0.0428(14) 0.0334(13) 0.0046(11) -0.0118(12) 0.0045(12)

loop_
_atom_type_symbol
_atom_type_description
_atom_type_scat_dispersion_real
_atom_type_scat_dispersion_imag
_atom_type_scat_source
C C 0.0033 0.0016 'International Tables Vol C Tables 4.2.6.8 and 6.1.1.4'
H H 0.0000 0.0000 'International Tables Vol C Tables 4.2.6.8 and 6.1.1.4'
N N 0.0061 0.0033 'International Tables Vol C Tables 4.2.6.8 and 6.1.1.4'
O O 0.0106 0.0060 'International Tables Vol C Tables 4.2.6.8 and 6.1.1.4'
Mn Mn 0.3368 0.7283 'International Tables Vol C Tables 4.2.6.8 and 6.1.1.4'
Dy Dy -0.1892 4.4098 'International Tables Vol C Tables 4.2.6.8 and 6.1.1.4'

loop_
_geom_angle_atom_site_label_1
_geom_angle_atom_site_label_2
_geom_angle_atom_site_label_3
_geom_angle
_geom_angle_site_symmetry_1
_geom_angle_site_symmetry_3
_geom_angle_publ_flag
O7 Dy1 O4 146.64(7) . . ?
O7 Dy1 O2 78.98(7) . . ?
O4 Dy1 O2 97.75(7) . . ?
O7 Dy1 O1 82.27(7) . . ?
O4 Dy1 O1 66.54(7) . . ?
O2 Dy1 O1 65.95(6) . . ?
O7 Dy1 O8 83.78(8) . . ?
O4 Dy1 O8 74.97(8) . . ?
O2 Dy1 O8 134.38(7) . . ?
O1 Dy1 O8 70.09(7) . . ?
O7 Dy1 O21 125.24(7) . . ?
O4 Dy1 O21 75.48(7) . . ?
O2 Dy1 O21 144.68(7) . . ?
O1 Dy1 O21 135.29(7) . . ?
O8 Dy1 O21 78.18(8) . . ?
O7 Dy1 O12 89.49(7) . . ?
O4 Dy1 O12 122.85(7) . . ?
O2 Dy1 O12 79.38(7) . . ?
O1 Dy1 O12 145.27(7) . . ?
O8 Dy1 O12 142.61(7) . . ?
O21 Dy1 O12 75.99(7) . . ?
O7 Dy1 O22 73.70(7) . . ?
O4 Dy1 O22 122.44(8) . . ?
O2 Dy1 O22 137.98(8) . . ?
O1 Dy1 O22 138.16(8) . . ?
O8 Dy1 O22 73.62(8) . . ?
O21 Dy1 O22 51.67(7) . . ?
O12 Dy1 O22 69.20(8) . . ?
O7 Dy1 O11 135.35(7) . . ?
O4 Dy1 O11 72.81(7) . . ?
O2 Dy1 O11 73.93(7) . . ?
O1 Dy1 O11 116.44(7) . . ?
O8 Dy1 O11 139.76(7) . . ?
O21 Dy1 O11 70.94(7) . . ?
O12 Dy1 O11 51.31(7) . . ?
O22 Dy1 O11 104.62(8) . . ?
O9 Dy2 O3 145.86(8) . . ?
O9 Dy2 O5 78.94(8) . . ?
O3 Dy2 O5 95.84(7) . . ?
O9 Dy2 O6 83.43(7) . . ?
O3 Dy2 O6 76.36(7) . . ?
O5 Dy2 O6 134.36(7) . . ?
O9 Dy2 O41 128.59(8) . . ?
O3 Dy2 O41 72.35(7) . . ?
O5 Dy2 O41 145.61(7) . . ?
O6 Dy2 O41 75.42(7) . . ?
O9 Dy2 O1 81.79(7) . . ?
O3 Dy2 O1 65.75(7) . . ?
O5 Dy2 O1 65.28(7) . . ?
O6 Dy2 O1 70.76(7) . . ?
O41 Dy2 O1 130.80(7) . . ?
O9 Dy2 O32 87.02(8) . . ?
O3 Dy2 O32 125.61(7) . . ?
O5 Dy2 O32 79.76(7) . . ?
O6 Dy2 O32 141.04(7) . . ?
O41 Dy2 O32 81.57(7) . . ?
O1 Dy2 O32 144.68(7) . . ?
O9 Dy2 O31 133.60(7) . . ?
O3 Dy2 O31 74.93(7) . . ?
O5 Dy2 O31 74.52(7) . . ?
O6 Dy2 O31 141.11(7) . . ?
O41 Dy2 O31 71.24(7) . . ?
O1 Dy2 O31 118.65(7) . . ?
O32 Dy2 O31 51.44(7) . . ?
O9 Dy2 O42 77.85(7) . . ?
O3 Dy2 O42 120.02(7) . . ?
O5 Dy2 O42 141.81(7) . . ?
O6 Dy2 O42 71.90(7) . . ?
O41 Dy2 O42 51.21(7) . . ?
O1 Dy2 O42 139.05(7) . . ?
O32 Dy2 O42 69.17(7) . . ?
O31 Dy2 O42 100.95(7) . . ?
O2 Mn1 O3 172.23(9) . . ?
O2 Mn1 O1 86.79(9) . . ?
O3 Mn1 O1 86.08(8) . . ?
O2 Mn1 N1 92.07(9) . . ?
O3 Mn1 N1 92.98(9) . . ?
O1 Mn1 N1 153.81(9) . . ?
O2 Mn1 N2 95.20(10) . . ?
O3 Mn1 N2 90.02(10) . . ?
O1 Mn1 N2 108.77(9) . . ?
N1 Mn1 N2 97.40(9) . . ?
O2 Mn1 O6 95.15(8) . . ?
O3 Mn1 O6 80.06(8) . . ?
O1 Mn1 O6 75.39(7) . . ?
N1 Mn1 O6 78.66(8) . . ?
N2 Mn1 O6 169.05(9) . . ?
O5 Mn2 O4 172.73(10) . . ?
O5 Mn2 O1 87.02(9) . . ?
O4 Mn2 O1 87.19(9) . . ?
O5 Mn2 N4 91.93(10) . . ?
O4 Mn2 N4 91.41(10) . . ?
O1 Mn2 N4 154.56(10) . . ?
O5 Mn2 N3 96.37(11) . . ?
O4 Mn2 N3 89.55(11) . . ?
O1 Mn2 N3 107.39(9) . . ?
N4 Mn2 N3 98.00(11) . . ?
O5 Mn2 O8 94.20(9) . . ?
O4 Mn2 O8 80.06(8) . . ?
O1 Mn2 O8 75.18(8) . . ?
N4 Mn2 O8 79.55(9) . . ?
N3 Mn2 O8 169.22(10) . . ?
Mn2 O1 Mn1 145.35(11) . . ?
Mn2 O1 Dy1 93.66(8) . . ?
Mn1 O1 Dy1 101.59(8) . . ?
Mn2 O1 Dy2 101.60(8) . . ?
Mn1 O1 Dy2 92.11(8) . . ?
Dy1 O1 Dy2 130.06(8) . . ?
C5 N1 C1 119.2(3) . . ?
C5 N1 Mn1 121.9(2) . . ?
C1 N1 Mn1 119.0(2) . . ?
N1 C1 C2 122.1(3) . . ?
N1 C1 H1 119.0 . . ?
C2 C1 H1 119.0 . . ?
C3 C2 C1 119.2(3) . . ?
C3 C2 H2 120.4 . . ?
C1 C2 H2 120.4 . . ?
C4 C3 C2 119.1(3) . . ?
C4 C3 H3 120.4 . . ?
C2 C3 H3 120.4 . . ?
C3 C4 C5 120.2(3) . . ?
C3 C4 H4 119.9 . . ?
C5 C4 H4 119.9 . . ?
N1 C5 C4 120.2(3) . . ?
N1 C5 C6 117.7(3) . . ?
C4 C5 C6 122.1(3) . . ?
C5 C6 C7 113.5(3) . . ?
C5 C6 H6A 108.9 . . ?
C7 C6 H6A 108.9 . . ?
C5 C6 H6B 108.9 . . ?
C7 C6 H6B 108.9 . . ?
H6A C6 H6B 107.7 . . ?
O2 C7 C6 113.8(2) . . ?
O2 C7 H7A 108.8 . . ?
C6 C7 H7A 108.8 . . ?
O2 C7 H7B 108.8 . . ?
C6 C7 H7B 108.8 . . ?
H7A C7 H7B 107.7 . . ?
C7 O2 Mn1 124.55(17) . . ?
C7 O2 Dy1 127.66(17) . . ?
Mn1 O2 Dy1 103.71(8) . . ?
C8 N2 C12 119.2(3) . . ?
C8 N2 Mn1 120.0(2) . . ?
C12 N2 Mn1 120.8(2) . . ?
N2 C8 C9 123.4(3) . . ?
N2 C8 H8 118.3 . . ?
C9 C8 H8 118.3 . . ?
C10 C9 C8 117.8(4) . . ?
C10 C9 H9 121.1 . . ?
C8 C9 H9 121.1 . . ?
C11 C10 C9 119.8(3) . . ?
C11 C10 H10 120.1 . . ?
C9 C10 H10 120.1 . . ?
C10 C11 C12 120.0(3) . . ?
C10 C11 H11 120.0 . . ?
C12 C11 H11 120.0 . . ?
N2 C12 C11 119.8(3) . . ?
N2 C12 C13 118.3(3) . . ?
C11 C12 C13 121.9(3) . . ?
C12 C13 C14 115.5(3) . . ?
C12 C13 H13A 108.4 . . ?
C14 C13 H13A 108.4 . . ?
C12 C13 H13B 108.4 . . ?
C14 C13 H13B 108.4 . . ?
H13A C13 H13B 107.5 . . ?
O3 C14 C13 114.1(3) . . ?
O3 C14 H14A 108.7 . . ?
C13 C14 H14A 108.7 . . ?
O3 C14 H14B 108.7 . . ?
C13 C14 H14B 108.7 . . ?
H14A C14 H14B 107.6 . . ?
C14 O3 Mn1 128.35(19) . . ?
C14 O3 Dy2 133.78(18) . . ?
Mn1 O3 Dy2 97.05(8) . . ?
C19 N3 C15 119.1(3) . . ?
C19 N3 Mn2 121.8(2) . . ?
C15 N3 Mn2 118.5(3) . . ?
N3 C15 C16 123.1(4) . . ?
N3 C15 H15 118.4 . . ?
C16 C15 H15 118.4 . . ?
C15 C16 C17 118.1(4) . . ?
C15 C16 H16 121.0 . . ?
C17 C16 H16 121.0 . . ?
C16 C17 C18 119.5(4) . . ?
C16 C17 H17 120.2 . . ?
C18 C17 H17 120.2 . . ?
C17 C18 C19 120.2(4) . . ?
C17 C18 H18 119.9 . . ?
C19 C18 H18 119.9 . . ?
N3 C19 C18 120.0(4) . . ?
N3 C19 C20 117.2(3) . . ?
C18 C19 C20 122.8(4) . . ?
C19 C20 C21 114.0(3) . . ?
C19 C20 H20A 108.8 . . ?
C21 C20 H20A 108.8 . . ?
C19 C20 H20B 108.8 . . ?
C21 C20 H20B 108.8 . . ?
H20A C20 H20B 107.7 . . ?
O4 C21 C20 114.4(3) . . ?
O4 C21 H21A 108.7 . . ?
C20 C21 H21A 108.7 . . ?
O4 C21 H21B 108.7 . . ?
C20 C21 H21B 108.7 . . ?
H21A C21 H21B 107.6 . . ?
C21 O4 Mn2 128.6(2) . . ?
C21 O4 Dy1 133.28(19) . . ?
Mn2 O4 Dy1 95.60(8) . . ?
C26 N4 C22 119.3(3) . . ?
C26 N4 Mn2 122.0(2) . . ?
C22 N4 Mn2 118.5(2) . . ?
N4 C22 C23 121.9(3) . . ?
N4 C22 H22 119.1 . . ?
C23 C22 H22 119.1 . . ?
C22 C23 C24 119.2(4) . . ?
C22 C23 H23 120.4 . . ?
C24 C23 H23 120.4 . . ?
C25 C24 C23 119.3(4) . . ?
C25 C24 H24 120.4 . . ?
C23 C24 H24 120.4 . . ?
C24 C25 C26 119.9(4) . . ?
C24 C25 H25 120.0 . . ?
C26 C25 H25 120.0 . . ?
N4 C26 C25 120.5(3) . . ?
N4 C26 C27 117.2(3) . . ?
C25 C26 C27 122.4(3) . . ?
C26 C27 C28 112.9(3) . . ?
C26 C27 H27A 109.0 . . ?
C28 C27 H27A 109.0 . . ?
C26 C27 H27B 109.0 . . ?
C28 C27 H27B 109.0 . . ?
H27A C27 H27B 107.8 . . ?
O5 C28 C27 113.5(3) . . ?
O5 C28 H28A 108.9 . . ?
C27 C28 H28A 108.9 . . ?
O5 C28 H28B 108.9 . . ?
C27 C28 H28B 108.9 . . ?
H28A C28 H28B 107.7 . . ?
C28 O5 Mn2 125.76(19) . . ?
C28 O5 Dy2 127.18(19) . . ?
Mn2 O5 Dy2 104.36(9) . . ?
C29 O6 Dy2 130.55(18) . . ?
C29 O6 Mn1 114.84(18) . . ?
Dy2 O6 Mn1 78.95(6) . . ?
C29 O7 Dy1 139.34(19) . . ?
O7 C29 O6 123.4(3) . . ?
O7 C29 C30 116.7(3) . . ?
O6 C29 C30 119.9(3) . . ?
C31 C30 C33 110.6(3) . . ?
C31 C30 C29 109.2(3) . . ?
C33 C30 C29 112.3(3) . . ?
C31 C30 C32 109.7(3) . . ?
C33 C30 C32 109.2(3) . . ?
C29 C30 C32 105.7(3) . . ?
C30 C31 H31A 109.5 . . ?
C30 C31 H31B 109.5 . . ?
H31A C31 H31B 109.5 . . ?
C30 C31 H31C 109.5 . . ?
H31A C31 H31C 109.5 . . ?
H31B C31 H31C 109.5 . . ?
C30 C32 H32A 109.5 . . ?
C30 C32 H32B 109.5 . . ?
H32A C32 H32B 109.5 . . ?
C30 C32 H32C 109.5 . . ?
H32A C32 H32C 109.5 . . ?
H32B C32 H32C 109.5 . . ?
C30 C33 H33A 109.5 . . ?
C30 C33 H33B 109.5 . . ?
H33A C33 H33B 109.5 . . ?
C30 C33 H33C 109.5 . . ?
H33A C33 H33C 109.5 . . ?
H33B C33 H33C 109.5 . . ?
C34 O8 Dy1 132.4(2) . . ?
C34 O8 Mn2 113.8(2) . . ?
Dy1 O8 Mn2 78.72(6) . . ?
C34 O9 Dy2 137.2(2) . . ?
O9 C34 O8 124.1(3) . . ?
O9 C34 C35 116.8(3) . . ?
O8 C34 C35 119.1(3) . . ?
C36A C35 C37A 113.1(6) . . ?
C37B C35 C34 112.4(5) . . ?
C36A C35 C34 107.3(4) . . ?
C37A C35 C34 110.8(4) . . ?
C36A C35 C38A 109.0(5) . . ?
C37A C35 C38A 108.5(6) . . ?
C34 C35 C38A 108.0(4) . . ?
C37B C35 C36B 113.8(6) . . ?
C34 C35 C36B 108.0(4) . . ?
C37B C35 C38B 112.1(9) . . ?
C34 C35 C38B 108.7(5) . . ?
C36B C35 C38B 101.1(9) . . ?
C35 C36A H36A 109.5 . . ?
C35 C36A H36B 109.5 . . ?
H36A C36A H36B 109.5 . . ?
C35 C36A H36C 109.5 . . ?
H36A C36A H36C 109.5 . . ?
H36B C36A H36C 109.5 . . ?
C35 C37A H37A 109.5 . . ?
C35 C37A H37B 109.5 . . ?
H37A C37A H37B 109.5 . . ?
C35 C37A H37C 109.5 . . ?
H37A C37A H37C 109.5 . . ?
H37B C37A H37C 109.5 . . ?
C35 C38A H38A 109.5 . . ?
C35 C38A H38B 109.5 . . ?
H38A C38A H38B 109.5 . . ?
C35 C38A H38C 109.5 . . ?
H38A C38A H38C 109.5 . . ?
H38B C38A H38C 109.5 . . ?
C35 C36B H36D 109.5 . . ?
C35 C36B H36E 109.5 . . ?
H36D C36B H36E 109.5 . . ?
C35 C36B H36F 109.5 . . ?
H36D C36B H36F 109.5 . . ?
H36E C36B H36F 109.5 . . ?
C35 C37B H37D 109.5 . . ?
C35 C37B H37E 109.5 . . ?
H37D C37B H37E 109.5 . . ?
C35 C37B H37F 109.5 . . ?
H37D C37B H37F 109.5 . . ?
H37E C37B H37F 109.5 . . ?
C35 C38B H38D 109.5 . . ?
C35 C38B H38E 109.5 . . ?
H38D C38B H38E 109.5 . . ?
C35 C38B H38F 109.5 . . ?
H38D C38B H38F 109.5 . . ?
H38E C38B H38F 109.5 . . ?
O13 N11 O12 122.6(3) . . ?
O13 N11 O11 121.1(3) . . ?
O12 N11 O11 116.3(3) . . ?
N11 O11 Dy1 95.48(18) . . ?
N11 O12 Dy1 96.83(17) . . ?
O23 N21 O22 121.7(3) . . ?
O23 N21 O21 122.6(3) . . ?
O22 N21 O21 115.7(3) . . ?
N21 O21 Dy1 96.33(18) . . ?
N21 O22 Dy1 95.91(19) . . ?
O33 N31 O32 121.5(3) . . ?
O33 N31 O31 122.5(3) . . ?
O32 N31 O31 116.1(3) . . ?
N31 O31 Dy2 95.65(18) . . ?
N31 O32 Dy2 96.49(18) . . ?
O43 N41 O42 123.1(3) . . ?
O43 N41 O41 120.7(3) . . ?
O42 N41 O41 116.2(3) . . ?
N41 O41 Dy2 99.33(16) . . ?
N41 O42 Dy2 92.83(17) . . ?
N91A C91A C92A 177.0(9) . . ?
N91B C91B C92B 167.3(10) . . ?
C91B C92B H92D 109.5 . . ?
C91B C92B H92E 109.5 . . ?
H92D C92B H92E 109.5 . . ?
C91B C92B H92F 109.5 . . ?
H92D C92B H92F 109.5 . . ?
H92E C92B H92F 109.5 . . ?

loop_
_geom_bond_atom_site_label_1
_geom_bond_atom_site_label_2
_geom_bond_distance
_geom_bond_site_symmetry_2
_geom_bond_publ_flag
Dy1 O7 2.249(2) . ?
Dy1 O4 2.343(2) . ?
Dy1 O2 2.3748(19) . ?
Dy1 O1 2.393(2) . ?
Dy1 O8 2.406(2) . ?
Dy1 O21 2.463(2) . ?
Dy1 O12 2.474(2) . ?
Dy1 O22 2.481(2) . ?
Dy1 O11 2.501(2) . ?
Dy2 O9 2.264(2) . ?
Dy2 O3 2.3162(19) . ?
Dy2 O5 2.372(2) . ?
Dy2 O6 2.381(2) . ?
Dy2 O41 2.419(2) . ?
Dy2 O1 2.434(2) . ?
Dy2 O32 2.472(2) . ?
Dy2 O31 2.490(2) . ?
Dy2 O42 2.562(2) . ?
Mn1 O2 1.865(2) . ?
Mn1 O3 1.869(2) . ?
Mn1 O1 1.9116(19) . ?
Mn1 N1 2.089(2) . ?
Mn1 N2 2.174(3) . ?
Mn1 O6 2.568(2) . ?
Mn2 O5 1.875(2) . ?
Mn2 O4 1.878(2) . ?
Mn2 O1 1.8908(19) . ?
Mn2 N4 2.089(3) . ?
Mn2 N3 2.198(3) . ?
Mn2 O8 2.546(2) . ?
N1 C5 1.344(4) . ?
N1 C1 1.349(4) . ?
C1 C2 1.374(4) . ?
C1 H1 0.9500 . ?
C2 C3 1.370(5) . ?
C2 H2 0.9500 . ?
C3 C4 1.364(4) . ?
C3 H3 0.9500 . ?
C4 C5 1.396(4) . ?
C4 H4 0.9500 . ?
C5 C6 1.490(4) . ?
C6 C7 1.518(4) . ?
C6 H6A 0.9900 . ?
C6 H6B 0.9900 . ?
C7 O2 1.432(3) . ?
C7 H7A 0.9900 . ?
C7 H7B 0.9900 . ?
N2 C8 1.335(4) . ?
N2 C12 1.353(4) . ?
C8 C9 1.377(4) . ?
C8 H8 0.9500 . ?
C9 C10 1.374(5) . ?
C9 H9 0.9500 . ?
C10 C11 1.373(5) . ?
C10 H10 0.9500 . ?
C11 C12 1.396(4) . ?
C11 H11 0.9500 . ?
C12 C13 1.501(5) . ?
C13 C14 1.521(4) . ?
C13 H13A 0.9900 . ?
C13 H13B 0.9900 . ?
C14 O3 1.433(3) . ?
C14 H14A 0.9900 . ?
C14 H14B 0.9900 . ?
N3 C19 1.345(5) . ?
N3 C15 1.348(4) . ?
C15 C16 1.374(5) . ?
C15 H15 0.9500 . ?
C16 C17 1.374(6) . ?
C16 H16 0.9500 . ?
C17 C18 1.374(6) . ?
C17 H17 0.9500 . ?
C18 C19 1.395(5) . ?
C18 H18 0.9500 . ?
C19 C20 1.500(5) . ?
C20 C21 1.535(4) . ?
C20 H20A 0.9900 . ?
C20 H20B 0.9900 . ?
C21 O4 1.418(4) . ?
C21 H21A 0.9900 . ?
C21 H21B 0.9900 . ?
N4 C26 1.349(4) . ?
N4 C22 1.356(4) . ?
C22 C23 1.372(5) . ?
C22 H22 0.9500 . ?
C23 C24 1.376(5) . ?
C23 H23 0.9500 . ?
C24 C25 1.375(5) . ?
C24 H24 0.9500 . ?
C25 C26 1.389(4) . ?
C25 H25 0.9500 . ?
C26 C27 1.493(5) . ?
C27 C28 1.513(4) . ?
C27 H27A 0.9900 . ?
C27 H27B 0.9900 . ?
C28 O5 1.424(4) . ?
C28 H28A 0.9900 . ?
C28 H28B 0.9900 . ?
O6 C29 1.270(3) . ?
O7 C29 1.261(4) . ?
C29 C30 1.528(4) . ?
C30 C31 1.519(5) . ?
C30 C33 1.523(5) . ?
C30 C32 1.534(5) . ?
C31 H31A 0.9800 . ?
C31 H31B 0.9800 . ?
C31 H31C 0.9800 . ?
C32 H32A 0.9800 . ?
C32 H32B 0.9800 . ?
C32 H32C 0.9800 . ?
C33 H33A 0.9800 . ?
C33 H33B 0.9800 . ?
C33 H33C 0.9800 . ?
O8 C34 1.264(4) . ?
O9 C34 1.257(4) . ?
C34 C35 1.540(4) . ?
C35 C37B 1.390(11) . ?
C35 C36A 1.466(9) . ?
C35 C37A 1.498(8) . ?
C35 C38A 1.548(8) . ?
C35 C36B 1.569(10) . ?
C35 C38B 1.585(12) . ?
C36A H36A 0.9800 . ?
C36A H36B 0.9800 . ?
C36A H36C 0.9800 . ?
C37A H37A 0.9800 . ?
C37A H37B 0.9800 . ?
C37A H37C 0.9800 . ?
C38A H38A 0.9800 . ?
C38A H38B 0.9800 . ?
C38A H38C 0.9800 . ?
C36B H36D 0.9800 . ?
C36B H36E 0.9800 . ?
C36B H36F 0.9800 . ?
C37B H37D 0.9800 . ?
C37B H37E 0.9800 . ?
C37B H37F 0.9800 . ?
C38B H38D 0.9800 . ?
C38B H38E 0.9800 . ?
C38B H38F 0.9800 . ?
N11 O13 1.224(3) . ?
N11 O12 1.267(3) . ?
N11 O11 1.269(3) . ?
N21 O23 1.231(4) . ?
N21 O22 1.264(3) . ?
N21 O21 1.281(4) . ?
N31 O33 1.220(3) . ?
N31 O32 1.269(3) . ?
N31 O31 1.269(3) . ?
N41 O43 1.227(3) . ?
N41 O42 1.263(3) . ?
N41 O41 1.276(3) . ?
N91A C91A 1.340(12) . ?
C91A C92A 1.620(13) . ?
C92A H92A 0.9800 . ?
C92A H92B 0.9800 . ?
C92A H92C 0.9800 . ?
N91B C91B 1.333(13) . ?
C91B C92B 1.591(12) . ?
C92B H92D 0.9800 . ?
C92B H92E 0.9800 . ?
C92B H92F 0.9800 . ?
